data_1558052
loop_
_publ_author_name
'Horiuchi, Sachio'
'Ishibashi, Shoji'
'Haruki, Rie'
'Kumai, Reiji'
'Inada, Satoshi'
'Aoyagi, Shigenobu'

_publ_section_title
;
 Metaelectric multiphase transitions in a highly polarizable molecular
 crystal.
;
_journal_issue 24
_journal_name_full 'Chemical science'
_journal_page_first 6183
_journal_page_last 6192
_journal_paper_doi 10.1039/d0sc01687j
_journal_volume 11
_journal_year 2020
_chemical_absolute_configuration 'CHOOSE rm ad rmad syn or unk'
_chemical_formula_moiety 'C15 H12 N4'
_chemical_formula_sum 'C15 H12 N4'
_chemical_formula_weight 248.29
_chemical_name_systematic bis-(1H-benzimidazol-2-yl)-methane
_space_group_crystal_system tetragonal
_space_group_IT_number 76
_space_group_name_Hall 'P 4w'
_space_group_name_H-M_alt 'P 41'
_atom_sites_solution_hydrogens geom
_atom_sites_solution_primary direct
_atom_sites_solution_secondary difmap
_audit_update_record
;
2020-03-11 deposited with the CCDC.	2020-05-13 downloaded from the CCDC.
;
_cell_angle_alpha 90.0000
_cell_angle_beta 90.0000
_cell_angle_gamma 90.0000
_cell_formula_units_Z 16
_cell_length_a 18.2293(3)
_cell_length_b 18.2293(3)
_cell_length_c 15.6088(7)
_cell_measurement_reflns_used 22181
_cell_measurement_temperature 160
_cell_measurement_theta_max 65.38
_cell_measurement_theta_min 2.42
_cell_volume 5186.9(3)
_computing_cell_refinement PROCESS-AUTO
_computing_data_collection PROCESS-AUTO
_computing_data_reduction PROCESS-AUTO
_computing_molecular_graphics 'CrystalStructure 4.3'
_computing_publication_material 'CrystalStructure 4.3 (Rigaku, 2019)'
_computing_structure_refinement 'SHELXL Version 2018/3 (Sheldrick, 2008)'
_computing_structure_solution 'Il Milione (Burla, et al., 2007)'
_diffrn_ambient_temperature 160
_diffrn_measured_fraction_theta_full 0.932
_diffrn_measured_fraction_theta_max 0.743
_diffrn_measurement_device_type 'IP DSC (Rigaku)'
_diffrn_radiation_type Synchrotron
_diffrn_radiation_wavelength 1.000
_diffrn_reflns_av_R_equivalents 0.0232
_diffrn_reflns_av_unetI/netI 0.0363
_diffrn_reflns_Laue_measured_fraction_full 0.932
_diffrn_reflns_Laue_measured_fraction_max 0.743
_diffrn_reflns_limit_h_max 28
_diffrn_reflns_limit_h_min -27
_diffrn_reflns_limit_k_max 28
_diffrn_reflns_limit_k_min -30
_diffrn_reflns_limit_l_max 28
_diffrn_reflns_limit_l_min -14
_diffrn_reflns_number 33910
_diffrn_reflns_point_group_measured_fraction_full 0.825
_diffrn_reflns_point_group_measured_fraction_max 0.559
_diffrn_reflns_theta_full 36.870
_diffrn_reflns_theta_max 65.380
_diffrn_reflns_theta_min 2.223
_diffrn_standards_number 0
_exptl_absorpt_coefficient_mu 0.000
_exptl_absorpt_correction_T_max 1.000
_exptl_absorpt_correction_T_min 0.857
_exptl_absorpt_correction_type multi-scan
_exptl_absorpt_process_details 'CrystalClear (Rigaku, ????)'
_exptl_crystal_colour colorless
_exptl_crystal_density_diffrn 1.272
_exptl_crystal_density_method 'not measured'
_exptl_crystal_description block
_exptl_crystal_F_000 2080.00
_exptl_crystal_preparation 'dielectric properties'
_exptl_crystal_recrystallization_method 'Re-crystallisation from solvent: ethanol'
_exptl_crystal_size_max 0.100
_exptl_crystal_size_mid 0.100
_exptl_crystal_size_min 0.050
_refine_diff_density_max 0.33
_refine_diff_density_min -0.30
_refine_ls_abs_structure_details
;
 Flack x determined using 2143 quotients [(I+)-(I-)]/[(I+)+(I-)]
 (Parsons, Flack and Wagner, Acta Cryst. B69 (2013) 249-259).
;
_refine_ls_abs_structure_Flack 0.5(10)
_refine_ls_extinction_method none
_refine_ls_goodness_of_fit_ref 1.067
_refine_ls_hydrogen_treatment constr
_refine_ls_number_parameters 685
_refine_ls_number_reflns 18269
_refine_ls_number_restraints 10
_refine_ls_R_factor_all 0.1195
_refine_ls_R_factor_gt 0.0571
_refine_ls_shift/su_max 0.015
_refine_ls_structure_factor_coef Fsqd
_refine_ls_weighting_details 'w = 1/[\s^2^(Fo^2^)+(0.0870P)^2^+0.3093P] where P=(Fo^2^+2Fc^2^)/3'
_refine_ls_weighting_scheme calc
_refine_ls_wR_factor_gt 0.1749
_refine_ls_wR_factor_ref 0.2036
_reflns_Friedel_coverage 0.467
_reflns_Friedel_fraction_full 0.710
_reflns_Friedel_fraction_max 0.366
_reflns_number_gt 8131
_reflns_number_total 18269
_reflns_threshold_expression F^2^>2.0\s(F^2^)
_cod_data_source_file d0sc01687j2.cif
_cod_data_source_block BI2C_LT
_cod_depositor_comments
;Adding full bibliography for 1558050--1558054.cif.

 Adding full bibliography for 1558050--1558054.cif.
;
_cod_database_code 1558052

loop_
_space_group_symop_id
_space_group_symop_operation_xyz
1 +X,+Y,+Z
2 -X,-Y,1/2+Z
3 -Y,+X,1/4+Z
4 +Y,-X,3/4+Z

loop_
_atom_site_label
_atom_site_type_symbol
_atom_site_fract_x
_atom_site_fract_y
_atom_site_fract_z
_atom_site_U_iso_or_equiv
_atom_site_adp_type
_atom_site_occupancy
_atom_site_site_symmetry_order
_atom_site_calc_flag
_atom_site_refinement_flags_posn
_atom_site_refinement_flags_adp
_atom_site_refinement_flags_occupancy
_atom_site_disorder_assembly
_atom_site_disorder_group
N1 N 0.17023(19) 0.07691(18) 0.84551(19) 0.0304(7) Uani 1 1 d . . . . .
N2 N 0.1767(2) 0.19821(19) 0.8612(2) 0.0394(9) Uani 1 1 d . . . . .
N3 N 0.33781(19) 0.07254(18) 1.03167(19) 0.0309(7) Uani 1 1 d . . . . .
N4 N 0.33961(18) 0.18137(17) 0.96156(19) 0.0282(7) Uani 1 1 d . . . . .
N5 N 0.06819(18) 0.16172(19) 0.1475(2) 0.0333(7) Uani 1 1 d . . . . .
N6 N 0.17629(16) 0.16379(19) 0.2118(2) 0.0288(7) Uani 1 1 d . . . . .
N7 N 0.07282(18) 0.33310(18) 0.3321(2) 0.0304(7) Uani 1 1 d . . . . .
N8 N 0.19412(18) 0.3218(2) 0.3138(2) 0.0361(8) Uani 1 1 d . . . . .
N9 N 0.1598(2) 0.43162(19) 1.0302(2) 0.0343(7) Uani 1 1 d . . . . .
N10 N 0.16123(18) 0.32389(18) 0.9644(2) 0.0314(7) Uani 1 1 d . . . . .
N11 N 0.33251(18) 0.42756(17) 0.84568(19) 0.0296(7) Uani 1 1 d . . . . .
N12 N 0.3201(2) 0.30710(19) 0.8643(2) 0.0382(9) Uani 1 1 d . . . . .
N13 N 0.42768(18) 0.33917(19) 0.1466(2) 0.0324(7) Uani 1 1 d . . . . .
N14 N 0.31905(17) 0.34149(19) 0.2140(2) 0.0335(7) Uani 1 1 d . . . . .
N15 N 0.42322(19) 0.16900(17) 0.3297(2) 0.0308(7) Uani 1 1 d . . . . .
N16 N 0.30251(19) 0.1786(2) 0.3178(2) 0.0383(8) Uani 1 1 d . . . . .
C1 C 0.1869(2) 0.1324(2) 0.8973(2) 0.0263(7) Uani 1 1 d . . . . .
C2 C 0.1453(2) 0.1103(2) 0.7706(2) 0.0314(9) Uani 1 1 d . . . . .
C3 C 0.1202(2) 0.0775(2) 0.6930(2) 0.0350(8) Uani 1 1 d . . . . .
H3 H 0.118576 0.026797 0.686231 0.042 Uiso 1 1 calc R U . . .
C4 C 0.0984(3) 0.1240(2) 0.6290(3) 0.0537(13) Uani 1 1 d . . . . .
H4 H 0.078935 0.104669 0.578802 0.064 Uiso 1 1 calc R U . . .
C5 C 0.1050(3) 0.2006(3) 0.6377(3) 0.0571(15) Uani 1 1 d . . . . .
H5 H 0.091575 0.230560 0.592079 0.069 Uiso 1 1 calc R U . . .
C6 C 0.1312(3) 0.2328(3) 0.7127(3) 0.0527(13) Uani 1 1 d . . . . .
H6 H 0.135413 0.283359 0.718431 0.063 Uiso 1 1 calc R U . . .
C7 C 0.1510(3) 0.1843(2) 0.7796(2) 0.0355(9) Uani 1 1 d . . . . .
C8 C 0.2176(2) 0.1248(2) 0.9858(2) 0.0321(8) Uani 1 1 d . . . . .
H8A H 0.198627 0.164438 1.020730 0.039 Uiso 1 1 calc R U . . .
H8B H 0.199892 0.079119 1.010097 0.039 Uiso 1 1 calc R U . . .
C9 C 0.2983(2) 0.1254(2) 0.9914(2) 0.0261(7) Uani 1 1 d . . . . .
C10 C 0.4093(2) 0.0966(2) 1.0262(2) 0.0322(8) Uani 1 1 d . . . . .
C11 C 0.4744(2) 0.0653(2) 1.0596(3) 0.0378(10) Uani 1 1 d . . . . .
H11 H 0.474230 0.020332 1.087840 0.045 Uiso 1 1 calc R U . . .
C12 C 0.5379(2) 0.1049(3) 1.0481(3) 0.0396(10) Uani 1 1 d . . . . .
H12 H 0.581634 0.086023 1.069411 0.048 Uiso 1 1 calc R U . . .
C13 C 0.5394(3) 0.1721(2) 1.0058(3) 0.0392(10) Uani 1 1 d . . . . .
H13 H 0.583828 0.196730 0.999913 0.047 Uiso 1 1 calc R U . . .
C14 C 0.4768(2) 0.2028(2) 0.9726(3) 0.0368(9) Uani 1 1 d . . . . .
H14 H 0.478195 0.247303 0.943541 0.044 Uiso 1 1 calc R U . . .
C15 C 0.4116(2) 0.1655(2) 0.9838(2) 0.0274(8) Uani 1 1 d . . . . .
C16 C 0.1191(2) 0.2027(2) 0.1849(2) 0.0285(8) Uani 1 1 d . . . . .
C17 C 0.0924(2) 0.0890(2) 0.1488(2) 0.0322(9) Uani 1 1 d . . . . .
C18 C 0.0630(2) 0.0254(3) 0.1181(3) 0.0428(11) Uani 1 1 d . . . . .
H18 H 0.017667 0.025238 0.090644 0.051 Uiso 1 1 calc R U . . .
C19 C 0.1023(3) -0.0387(3) 0.1289(3) 0.0433(11) Uani 1 1 d . . . . .
H19 H 0.083206 -0.082883 0.109125 0.052 Uiso 1 1 calc R U . . .
C20 C 0.1704(2) -0.0376(2) 0.1690(3) 0.0393(10) Uani 1 1 d . . . . .
H20 H 0.196162 -0.081340 0.174528 0.047 Uiso 1 1 calc R U . . .
C21 C 0.2015(2) 0.0262(2) 0.2012(3) 0.0337(9) Uani 1 1 d . . . . .
H21 H 0.246760 0.026213 0.228686 0.040 Uiso 1 1 calc R U . . .
C22 C 0.1599(2) 0.0915(2) 0.1897(2) 0.0280(8) Uani 1 1 d . . . . .
C23 C 0.1137(2) 0.2845(2) 0.1907(2) 0.0335(8) Uani 1 1 d . . . . .
H23A H 0.065256 0.299619 0.172079 0.040 Uiso 1 1 calc R U . . .
H23B H 0.149188 0.306160 0.151826 0.040 Uiso 1 1 calc R U . . .
C24 C 0.1272(2) 0.3136(2) 0.2794(2) 0.0278(8) Uani 1 1 d . . . . .
C25 C 0.1032(2) 0.3557(2) 0.4077(2) 0.0276(8) Uani 1 1 d . . . . .
C26 C 0.0746(2) 0.3831(3) 0.4818(3) 0.0406(10) Uani 1 1 d . . . . .
H26 H 0.024481 0.390797 0.488045 0.049 Uiso 1 1 calc R U . . .
C27 C 0.1240(2) 0.3994(3) 0.5486(2) 0.0422(10) Uani 1 1 d . . . . .
H27 H 0.106147 0.415106 0.601339 0.051 Uiso 1 1 calc R U . . .
C28 C 0.1984(3) 0.3923(3) 0.5366(3) 0.0579(14) Uani 1 1 d . . . . .
H28 H 0.229818 0.403976 0.581534 0.070 Uiso 1 1 calc R U . . .
C29 C 0.2279(3) 0.3686(3) 0.4608(4) 0.0635(15) Uani 1 1 d . . . . .
H29 H 0.278389 0.365623 0.453419 0.076 Uiso 1 1 calc R U . . .
C30 C 0.1806(2) 0.3493(3) 0.3960(3) 0.0366(10) Uani 1 1 d . . . . .
C31 C 0.2009(2) 0.3798(2) 0.9925(2) 0.0319(9) Uani 1 1 d . . . . .
C32 C 0.0885(2) 0.4078(2) 1.0267(2) 0.0316(8) Uani 1 1 d . . . . .
C33 C 0.0224(2) 0.4389(2) 1.0584(3) 0.0366(9) Uani 1 1 d . . . . .
H33 H 0.021866 0.484510 1.084980 0.044 Uiso 1 1 calc R U . . .
C34 C -0.0414(2) 0.3979(3) 1.0479(3) 0.0421(11) Uani 1 1 d . . . . .
H34 H -0.085848 0.416466 1.067727 0.050 Uiso 1 1 calc R U . . .
C35 C -0.0396(3) 0.3286(3) 1.0075(3) 0.0455(12) Uani 1 1 d . . . . .
H35 H -0.082870 0.302249 1.000972 0.055 Uiso 1 1 calc R U . . .
C36 C 0.0254(3) 0.2994(2) 0.9776(3) 0.0396(10) Uani 1 1 d . . . . .
H36 H 0.026182 0.253142 0.952440 0.048 Uiso 1 1 calc R U . . .
C37 C 0.0894(3) 0.3399(2) 0.9854(2) 0.0344(9) Uani 1 1 d . . . . .
C38 C 0.2827(2) 0.3859(2) 0.9871(3) 0.0358(9) Uani 1 1 d . . . . .
H38A H 0.304570 0.350656 1.026032 0.043 Uiso 1 1 calc R U . . .
H38B H 0.297325 0.434517 1.005694 0.043 Uiso 1 1 calc R U . . .
C39 C 0.3122(2) 0.3726(2) 0.8982(2) 0.0283(8) Uani 1 1 d . . . . .
C40 C 0.3561(2) 0.3945(2) 0.7709(2) 0.0310(8) Uani 1 1 d . . . . .
C41 C 0.3820(2) 0.4257(2) 0.6925(2) 0.0386(9) Uani 1 1 d . . . . .
H41A H 0.384931 0.476146 0.684024 0.046 Uiso 1 1 calc R U . . .
C42 C 0.4016(3) 0.3773(2) 0.6320(3) 0.0492(12) Uani 1 1 d . . . . .
H42A H 0.422455 0.395151 0.581792 0.059 Uiso 1 1 calc R U . . .
C43 C 0.3923(3) 0.3006(3) 0.6404(4) 0.0615(16) Uani 1 1 d . . . . .
H43A H 0.404487 0.270157 0.594777 0.074 Uiso 1 1 calc R U . . .
C44 C 0.3656(3) 0.2705(2) 0.7145(3) 0.0482(11) Uani 1 1 d . . . . .
H44A H 0.359334 0.220135 0.721009 0.058 Uiso 1 1 calc R U . . .
C45 C 0.3478(2) 0.3213(2) 0.7815(3) 0.0365(9) Uani 1 1 d . . . . .
C46 C 0.3768(2) 0.3000(2) 0.1850(2) 0.0282(8) Uani 1 1 d . . . . .
C47 C 0.4038(2) 0.4119(2) 0.1509(2) 0.0308(8) Uani 1 1 d . . . . .
C48 C 0.4349(3) 0.4743(3) 0.1190(3) 0.0448(11) Uani 1 1 d . . . . .
H48A H 0.479839 0.473046 0.090899 0.054 Uiso 1 1 calc R U . . .
C49 C 0.3973(3) 0.5390(3) 0.1299(3) 0.0464(12) Uani 1 1 d . . . . .
H49 H 0.417381 0.582288 0.108672 0.056 Uiso 1 1 calc R U . . .
C50 C 0.3298(3) 0.5414(2) 0.1720(3) 0.0418(11) Uani 1 1 d . . . . .
H50 H 0.305981 0.586204 0.177895 0.050 Uiso 1 1 calc R U . . .
C51 C 0.2969(2) 0.4779(2) 0.2057(3) 0.0390(10) Uani 1 1 d . . . . .
H51 H 0.252142 0.478876 0.234336 0.047 Uiso 1 1 calc R U . . .
C52 C 0.3366(2) 0.4130(2) 0.1929(2) 0.0289(8) Uani 1 1 d . . . . .
C53 C 0.3786(3) 0.2164(2) 0.1915(2) 0.0381(9) Uani 1 1 d . . . . .
H53A H 0.340621 0.196246 0.154826 0.046 Uiso 1 1 calc R U . . .
H53B H 0.425477 0.198909 0.170507 0.046 Uiso 1 1 calc R U . . .
C54 C 0.3675(2) 0.1891(2) 0.2797(2) 0.0292(8) Uani 1 1 d . . . . .
C55 C 0.3906(2) 0.1455(2) 0.4065(2) 0.0299(8) Uani 1 1 d . . . . .
C56 C 0.4219(2) 0.1184(2) 0.4791(3) 0.0394(9) Uani 1 1 d . . . . .
H56 H 0.472442 0.112443 0.483372 0.047 Uiso 1 1 calc R U . . .
C57 C 0.3749(3) 0.0995(3) 0.5479(3) 0.0477(12) Uani 1 1 d . . . . .
H57 H 0.394599 0.082576 0.599200 0.057 Uiso 1 1 calc R U . . .
C58 C 0.3002(3) 0.1060(3) 0.5390(3) 0.0622(15) Uani 1 1 d . . . . .
H58 H 0.269715 0.092771 0.584217 0.075 Uiso 1 1 calc R U . . .
C59 C 0.2693(3) 0.1322(3) 0.4634(4) 0.0676(17) Uani 1 1 d . . . . .
H59 H 0.218691 0.136012 0.457786 0.081 Uiso 1 1 calc R U . . .
C60 C 0.3135(2) 0.1517(3) 0.3991(3) 0.0361(9) Uani 1 1 d . . . . .
H41 H 0.170000 0.243000 0.892000 0.071 Uiso 1 1 d . U . . .
H42 H 0.324000 0.228001 0.910000 0.066 Uiso 1 1 d . U . . .
H43 H 0.030000 0.184000 0.117001 0.090 Uiso 1 1 d . U . . .
H44 H 0.011001 0.331000 0.318001 0.034 Uiso 1 1 d . U . . .
H45 H 0.167001 0.491000 1.047001 0.042 Uiso 1 1 d . U . . .
H46 H 0.332000 0.474999 0.857000 0.046 Uiso 1 1 d . U . . .
H47 H 0.288000 0.322400 0.242000 0.080 Uiso 1 1 d . U . . .
H48 H 0.265000 0.195001 0.282000 0.056 Uiso 1 1 d . U . . .

loop_
_atom_site_aniso_label
_atom_site_aniso_U_11
_atom_site_aniso_U_22
_atom_site_aniso_U_33
_atom_site_aniso_U_23
_atom_site_aniso_U_13
_atom_site_aniso_U_12
N1 0.042(2) 0.0258(17) 0.0234(13) 0.0030(12) -0.0040(13) -0.0014(13)
N2 0.059(2) 0.0286(19) 0.0305(17) -0.0065(14) -0.0114(16) -0.0010(16)
N3 0.042(2) 0.0296(18) 0.0211(13) 0.0076(12) -0.0029(13) -0.0039(13)
N4 0.0357(18) 0.0279(17) 0.0210(12) 0.0066(12) 0.0022(12) -0.0037(12)
N5 0.0303(18) 0.042(2) 0.0279(15) -0.0020(14) -0.0040(13) 0.0124(13)
N6 0.0199(16) 0.044(2) 0.0230(13) 0.0073(12) -0.0045(11) -0.0005(12)
N7 0.0294(19) 0.0331(19) 0.0287(15) -0.0023(13) -0.0053(13) 0.0040(12)
N8 0.0271(19) 0.052(2) 0.0293(16) -0.0063(15) -0.0017(13) 0.0012(14)
N9 0.044(2) 0.0339(19) 0.0252(14) -0.0016(13) 0.0060(14) 0.0009(14)
N10 0.0324(19) 0.0315(18) 0.0304(15) 0.0072(13) -0.0013(13) -0.0004(12)
N11 0.046(2) 0.0188(16) 0.0243(13) 0.0030(12) 0.0036(13) -0.0028(12)
N12 0.053(2) 0.030(2) 0.0320(16) 0.0084(14) 0.0020(15) -0.0013(15)
N13 0.0308(18) 0.0418(17) 0.0244(14) 0.0035(13) 0.0010(13) 0.0099(13)
N14 0.0267(18) 0.044(2) 0.0302(16) 0.0021(14) 0.0051(13) -0.0041(13)
N15 0.0323(19) 0.0322(18) 0.0280(15) 0.0045(13) 0.0037(13) 0.0021(13)
N16 0.0276(19) 0.054(2) 0.0331(17) 0.0128(15) -0.0050(14) -0.0011(15)
C1 0.028(2) 0.032(2) 0.0188(13) 0.0012(13) -0.0009(13) 0.0019(13)
C2 0.039(2) 0.035(2) 0.0205(14) 0.0078(14) -0.0051(14) -0.0015(15)
C3 0.041(2) 0.039(2) 0.0255(15) -0.0017(15) -0.0085(15) -0.0003(17)
C4 0.069(3) 0.039(3) 0.052(3) -0.005(2) -0.025(3) -0.011(2)
C5 0.089(4) 0.039(3) 0.044(2) 0.004(2) -0.039(3) -0.005(2)
C6 0.078(3) 0.044(3) 0.0361(19) 0.0152(18) -0.034(2) -0.015(2)
C7 0.049(3) 0.033(2) 0.0250(16) 0.0052(15) -0.0119(16) -0.0027(17)
C8 0.0425(17) 0.033(2) 0.0205(14) 0.0049(13) -0.0001(13) -0.0067(13)
C9 0.0377(17) 0.0226(18) 0.0179(12) -0.0003(12) 0.0009(13) 0.0003(13)
C10 0.038(2) 0.037(2) 0.0221(15) 0.0013(13) -0.0061(14) 0.0019(15)
C11 0.035(2) 0.046(3) 0.032(2) 0.0084(18) -0.0071(16) 0.0038(17)
C12 0.028(2) 0.060(3) 0.0304(19) -0.0022(19) -0.0042(17) 0.0004(18)
C13 0.041(3) 0.044(3) 0.034(2) -0.0054(18) 0.0073(18) -0.0111(19)
C14 0.047(3) 0.032(2) 0.0308(19) -0.0013(16) 0.0128(17) -0.0067(17)
C15 0.035(2) 0.0277(17) 0.0198(14) -0.0014(12) 0.0041(13) -0.0017(13)
C16 0.0194(18) 0.047(2) 0.0193(13) -0.0016(14) -0.0066(12) 0.0030(13)
C17 0.029(2) 0.048(2) 0.0200(14) 0.0004(15) 0.0013(14) 0.0103(16)
C18 0.035(3) 0.061(3) 0.033(2) -0.004(2) 0.0001(18) -0.0012(19)
C19 0.044(3) 0.050(3) 0.036(2) -0.004(2) 0.006(2) -0.003(2)
C20 0.051(3) 0.030(2) 0.037(2) 0.0094(17) 0.0033(19) 0.0024(17)
C21 0.033(2) 0.037(2) 0.0321(19) 0.0095(16) 0.0004(16) 0.0020(16)
C22 0.0260(19) 0.040(2) 0.0181(13) 0.0044(13) 0.0026(13) 0.0018(14)
C23 0.037(2) 0.043(2) 0.0203(14) 0.0022(14) -0.0059(14) 0.0082(15)
C24 0.0228(19) 0.033(2) 0.0273(16) 0.0018(14) -0.0021(14) 0.0029(13)
C25 0.0250(19) 0.029(2) 0.0287(17) -0.0048(14) 0.0007(13) 0.0031(13)
C26 0.028(2) 0.057(3) 0.037(2) -0.0100(19) -0.0008(17) 0.0007(18)
C27 0.053(3) 0.048(3) 0.0254(16) -0.0139(17) -0.0023(17) -0.0033(19)
C28 0.051(3) 0.080(4) 0.042(3) -0.019(2) -0.017(2) 0.001(3)
C29 0.029(3) 0.096(4) 0.066(3) -0.017(3) -0.011(2) 0.000(2)
C30 0.024(2) 0.051(3) 0.035(2) -0.0070(18) 0.0017(16) 0.0044(16)
C31 0.039(2) 0.041(2) 0.0157(13) -0.0009(14) -0.0018(14) -0.0075(17)
C32 0.046(2) 0.030(2) 0.0190(14) 0.0007(14) 0.0025(15) -0.0034(16)
C33 0.038(2) 0.038(2) 0.033(2) -0.0052(17) 0.0069(16) -0.0001(16)
C34 0.036(3) 0.056(3) 0.034(2) 0.007(2) 0.0041(18) -0.001(2)
C35 0.053(3) 0.051(3) 0.032(2) 0.017(2) -0.0050(19) -0.010(2)
C36 0.056(3) 0.027(2) 0.037(2) 0.0001(17) -0.0008(19) -0.0030(18)
C37 0.050(3) 0.028(2) 0.0249(16) 0.0047(15) -0.0003(16) -0.0008(17)
C38 0.046(2) 0.035(2) 0.0262(17) 0.0022(16) -0.0061(16) -0.0052(16)
C39 0.027(2) 0.035(2) 0.0229(15) 0.0015(15) -0.0005(14) -0.0014(13)
C40 0.030(2) 0.036(2) 0.0267(16) -0.0034(15) 0.0063(14) 0.0037(15)
C41 0.047(3) 0.036(2) 0.0326(18) 0.0040(16) 0.0196(17) -0.0078(17)
C42 0.066(3) 0.046(3) 0.035(2) -0.0060(19) 0.018(2) -0.015(2)
C43 0.093(4) 0.036(3) 0.055(3) -0.015(2) 0.044(3) -0.011(2)
C44 0.067(3) 0.035(2) 0.043(2) -0.0057(19) 0.022(2) -0.0034(19)
C45 0.039(2) 0.040(3) 0.0305(18) -0.0016(17) 0.0025(16) 0.0003(16)
C46 0.030(2) 0.033(2) 0.0216(14) -0.0002(14) -0.0066(13) 0.0017(14)
C47 0.0277(19) 0.0352(18) 0.0294(17) -0.0039(15) -0.0060(14) 0.0030(13)
C48 0.041(3) 0.059(3) 0.034(2) 0.009(2) -0.0036(18) 0.000(2)
C49 0.058(3) 0.039(3) 0.042(2) 0.007(2) -0.005(2) -0.009(2)
C50 0.053(3) 0.034(2) 0.039(2) -0.0017(18) -0.008(2) 0.0015(18)
C51 0.045(3) 0.039(2) 0.034(2) -0.0058(17) -0.0052(18) 0.0085(17)
C52 0.031(2) 0.029(2) 0.0268(16) -0.0027(14) -0.0055(14) -0.0002(14)
C53 0.065(3) 0.032(2) 0.0178(15) 0.0003(14) -0.0057(16) -0.0020(17)
C54 0.0213(19) 0.041(2) 0.0252(16) -0.0070(15) -0.0063(13) 0.0038(14)
C55 0.024(2) 0.035(2) 0.0305(18) 0.0011(15) -0.0062(14) 0.0062(14)
C56 0.027(2) 0.053(3) 0.038(2) 0.0097(18) -0.0029(16) 0.0027(17)
C57 0.045(3) 0.071(3) 0.0279(18) 0.021(2) 0.0057(17) -0.001(2)
C58 0.055(4) 0.092(4) 0.040(3) 0.016(3) 0.014(2) 0.002(3)
C59 0.019(2) 0.122(5) 0.062(3) 0.023(3) -0.009(2) 0.000(2)
C60 0.0216(19) 0.049(2) 0.038(2) 0.0110(18) -0.0061(16) 0.0042(15)

loop_
_atom_type_symbol
_atom_type_description
_atom_type_scat_dispersion_real
_atom_type_scat_dispersion_imag
_atom_type_scat_source
C C 0.0074 0.0035
;
International Tables for Crystallography
(Vol. C, Tables 4.2.6.8 and 6.1.1.4)
;
H H 0.0000 0.0000
;
International Tables for Crystallography
(Vol. C, Table 6.1.1.4)
;
N N 0.0135 0.0070
;
International Tables for Crystallography
(Vol. C, Tables 4.2.6.8 and 6.1.1.4)
;

loop_
_geom_angle_atom_site_label_1
_geom_angle_atom_site_label_2
_geom_angle_atom_site_label_3
_geom_angle
_geom_angle_site_symmetry_1
_geom_angle_site_symmetry_3
_geom_angle_publ_flag
C1 N1 C2 104.6(3) . . ?
C1 N2 C7 105.7(3) . . ?
C1 N2 H41 124.9 . . ?
C7 N2 H41 125.3 . . ?
C9 N3 C10 104.3(3) . . ?
C9 N4 C15 106.5(3) . . ?
C9 N4 H42 129.2 . . ?
C15 N4 H42 122.5 . . ?
C16 N5 C17 107.8(3) . . ?
C16 N5 H43 120.0 . . ?
C17 N5 H43 130.9 . . ?
C16 N6 C22 105.0(3) . . ?
C24 N7 C25 108.1(3) . . ?
C24 N7 H44 126.9 . . ?
C25 N7 H44 125.0 . . ?
C24 N8 C30 104.3(3) . . ?
C31 N9 C32 106.8(3) . . ?
C31 N9 H45 135.8 . . ?
C32 N9 H45 115.2 . . ?
C31 N10 C37 106.0(3) . . ?
C39 N11 C40 106.0(3) . . ?
C39 N11 H46 127.1 . . ?
C40 N11 H46 126.8 . . ?
C39 N12 C45 103.9(3) . . ?
C46 N13 C47 105.9(3) . . ?
C46 N14 C52 105.3(3) . . ?
C46 N14 H47 119.0 . . ?
C52 N14 H47 135.1 . . ?
C54 N15 C55 105.1(3) . . ?
C54 N16 C60 109.4(4) . . ?
C54 N16 H48 109.7 . . ?
C60 N16 H48 140.7 . . ?
N1 C1 N2 113.2(3) . . ?
N1 C1 C8 125.1(3) . . ?
N2 C1 C8 121.6(3) . . ?
C7 C2 N1 108.7(3) . . ?
C7 C2 C3 122.0(4) . . ?
N1 C2 C3 129.2(4) . . ?
C4 C3 C2 116.8(4) . . ?
C4 C3 H3 121.6 . . ?
C2 C3 H3 121.6 . . ?
C3 C4 C5 121.3(4) . . ?
C3 C4 H4 119.3 . . ?
C5 C4 H4 119.3 . . ?
C6 C5 C4 121.8(4) . . ?
C6 C5 H5 119.1 . . ?
C4 C5 H5 119.1 . . ?
C5 C6 C7 116.4(4) . . ?
C5 C6 H6 121.8 . . ?
C7 C6 H6 121.8 . . ?
C2 C7 N2 107.7(4) . . ?
C2 C7 C6 121.5(4) . . ?
N2 C7 C6 130.8(4) . . ?
C9 C8 C1 115.3(3) . . ?
C9 C8 H8A 108.4 . . ?
C1 C8 H8A 108.4 . . ?
C9 C8 H8B 108.4 . . ?
C1 C8 H8B 108.4 . . ?
H8A C8 H8B 107.5 . . ?
N4 C9 N3 113.6(3) . . ?
N4 C9 C8 122.9(3) . . ?
N3 C9 C8 123.4(3) . . ?
N3 C10 C11 129.9(4) . . ?
N3 C10 C15 109.8(3) . . ?
C11 C10 C15 120.2(4) . . ?
C12 C11 C10 116.4(4) . . ?
C12 C11 H11 121.8 . . ?
C10 C11 H11 121.8 . . ?
C11 C12 C13 122.8(4) . . ?
C11 C12 H12 118.6 . . ?
C13 C12 H12 118.6 . . ?
C14 C13 C12 121.4(4) . . ?
C14 C13 H13 119.3 . . ?
C12 C13 H13 119.3 . . ?
C13 C14 C15 117.9(4) . . ?
C13 C14 H14 121.1 . . ?
C15 C14 H14 121.1 . . ?
C14 C15 N4 132.8(4) . . ?
C14 C15 C10 121.4(4) . . ?
N4 C15 C10 105.8(3) . . ?
N5 C16 N6 112.8(3) . . ?
N5 C16 C23 122.8(3) . . ?
N6 C16 C23 124.3(4) . . ?
C18 C17 C22 122.6(4) . . ?
C18 C17 N5 132.5(4) . . ?
C22 C17 N5 104.9(4) . . ?
C17 C18 C19 118.1(4) . . ?
C17 C18 H18 121.0 . . ?
C19 C18 H18 121.0 . . ?
C18 C19 C20 120.4(4) . . ?
C18 C19 H19 119.8 . . ?
C20 C19 H19 119.8 . . ?
C21 C20 C19 122.7(4) . . ?
C21 C20 H20 118.6 . . ?
C19 C20 H20 118.6 . . ?
C20 C21 C22 115.9(4) . . ?
C20 C21 H21 122.0 . . ?
C22 C21 H21 122.0 . . ?
C17 C22 N6 109.5(3) . . ?
C17 C22 C21 120.2(4) . . ?
N6 C22 C21 130.2(4) . . ?
C16 C23 C24 113.3(3) . . ?
C16 C23 H23A 108.9 . . ?
C24 C23 H23A 108.9 . . ?
C16 C23 H23B 108.9 . . ?
C24 C23 H23B 108.9 . . ?
H23A C23 H23B 107.7 . . ?
N7 C24 N8 113.5(3) . . ?
N7 C24 C23 122.7(3) . . ?
N8 C24 C23 123.8(4) . . ?
C26 C25 N7 133.5(4) . . ?
C26 C25 C30 121.0(4) . . ?
N7 C25 C30 105.4(3) . . ?
C25 C26 C27 117.5(4) . . ?
C25 C26 H26 121.3 . . ?
C27 C26 H26 121.3 . . ?
C28 C27 C26 120.6(4) . . ?
C28 C27 H27 119.7 . . ?
C26 C27 H27 119.7 . . ?
C29 C28 C27 122.3(5) . . ?
C29 C28 H28 118.8 . . ?
C27 C28 H28 118.8 . . ?
C28 C29 C30 118.1(5) . . ?
C28 C29 H29 121.0 . . ?
C30 C29 H29 121.0 . . ?
C29 C30 N8 131.0(4) . . ?
C29 C30 C25 120.3(4) . . ?
N8 C30 C25 108.7(4) . . ?
N10 C31 N9 112.5(4) . . ?
N10 C31 C38 125.6(4) . . ?
N9 C31 C38 121.9(4) . . ?
N9 C32 C37 106.8(4) . . ?
N9 C32 C33 131.5(4) . . ?
C37 C32 C33 121.7(4) . . ?
C34 C33 C32 117.0(4) . . ?
C34 C33 H33 121.5 . . ?
C32 C33 H33 121.5 . . ?
C33 C34 C35 120.8(4) . . ?
C33 C34 H34 119.6 . . ?
C35 C34 H34 119.6 . . ?
C36 C35 C34 121.2(4) . . ?
C36 C35 H35 119.4 . . ?
C34 C35 H35 119.4 . . ?
C35 C36 C37 119.1(4) . . ?
C35 C36 H36 120.5 . . ?
C37 C36 H36 120.5 . . ?
N10 C37 C36 131.6(4) . . ?
N10 C37 C32 108.0(4) . . ?
C36 C37 C32 120.2(4) . . ?
C31 C38 C39 113.3(3) . . ?
C31 C38 H38A 108.9 . . ?
C39 C38 H38A 108.9 . . ?
C31 C38 H38B 108.9 . . ?
C39 C38 H38B 108.9 . . ?
H38A C38 H38B 107.7 . . ?
N12 C39 N11 113.6(3) . . ?
N12 C39 C38 123.7(4) . . ?
N11 C39 C38 122.6(4) . . ?
C45 C40 N11 107.0(3) . . ?
C45 C40 C41 122.3(4) . . ?
N11 C40 C41 130.7(4) . . ?
C42 C41 C40 115.4(4) . . ?
C42 C41 H41A 122.3 . . ?
C40 C41 H41A 122.3 . . ?
C41 C42 C43 123.6(4) . . ?
C41 C42 H42A 118.2 . . ?
C43 C42 H42A 118.2 . . ?
C44 C43 C42 121.1(4) . . ?
C44 C43 H43A 119.4 . . ?
C42 C43 H43A 119.4 . . ?
C43 C44 C45 115.9(4) . . ?
C43 C44 H44A 122.1 . . ?
C45 C44 H44A 122.1 . . ?
C40 C45 N12 109.5(4) . . ?
C40 C45 C44 121.5(4) . . ?
N12 C45 C44 129.0(4) . . ?
N13 C46 N14 113.0(3) . . ?
N13 C46 C53 123.9(3) . . ?
N14 C46 C53 122.9(4) . . ?
C48 C47 C52 121.8(4) . . ?
C48 C47 N13 130.1(4) . . ?
C52 C47 N13 108.1(4) . . ?
C47 C48 C49 117.6(4) . . ?
C47 C48 H48A 121.2 . . ?
C49 C48 H48A 121.2 . . ?
C48 C49 C50 121.6(4) . . ?
C48 C49 H49 119.2 . . ?
C50 C49 H49 119.2 . . ?
C49 C50 C51 121.8(4) . . ?
C49 C50 H50 119.1 . . ?
C51 C50 H50 119.1 . . ?
C52 C51 C50 114.9(4) . . ?
C52 C51 H51 122.6 . . ?
C50 C51 H51 122.6 . . ?
N14 C52 C47 107.6(3) . . ?
N14 C52 C51 130.0(4) . . ?
C47 C52 C51 122.3(4) . . ?
C54 C53 C46 113.3(3) . . ?
C54 C53 H53A 108.9 . . ?
C46 C53 H53A 108.9 . . ?
C54 C53 H53B 108.9 . . ?
C46 C53 H53B 108.9 . . ?
H53A C53 H53B 107.7 . . ?
N15 C54 N16 112.0(3) . . ?
N15 C54 C53 122.3(4) . . ?
N16 C54 C53 125.7(4) . . ?
C56 C55 N15 130.0(4) . . ?
C56 C55 C60 120.8(4) . . ?
N15 C55 C60 109.1(3) . . ?
C55 C56 C57 117.8(4) . . ?
C55 C56 H56 121.1 . . ?
C57 C56 H56 121.1 . . ?
C58 C57 C56 120.1(4) . . ?
C58 C57 H57 119.9 . . ?
C56 C57 H57 119.9 . . ?
C57 C58 C59 121.1(5) . . ?
C57 C58 H58 119.5 . . ?
C59 C58 H58 119.5 . . ?
C60 C59 C58 119.0(4) . . ?
C60 C59 H59 120.5 . . ?
C58 C59 H59 120.5 . . ?
C59 C60 N16 134.5(4) . . ?
C59 C60 C55 121.2(4) . . ?
N16 C60 C55 104.3(4) . . ?

loop_
_geom_bond_atom_site_label_1
_geom_bond_atom_site_label_2
_geom_bond_distance
_geom_bond_site_symmetry_2
_geom_bond_publ_flag
N1 C1 1.330(5) . ?
N1 C2 1.395(5) . ?
N2 C1 1.338(5) . ?
N2 C7 1.380(5) . ?
N2 H41 0.9551 . ?
N3 C9 1.358(5) . ?
N3 C10 1.377(5) . ?
N4 C9 1.350(4) . ?
N4 C15 1.388(5) . ?
N4 H42 1.2047 . ?
N5 C16 1.327(5) . ?
N5 C17 1.398(5) . ?
N5 H43 0.9363 . ?
N6 C16 1.329(4) . ?
N6 C22 1.395(5) . ?
N7 C24 1.336(5) . ?
N7 C25 1.366(5) . ?
N7 H44 1.1488 . ?
N8 C24 1.341(5) . ?
N8 C30 1.400(5) . ?
N9 C31 1.341(5) . ?
N9 C32 1.373(5) . ?
N9 H45 1.1214 . ?
N10 C31 1.325(5) . ?
N10 C37 1.382(5) . ?
N11 C39 1.346(5) . ?
N11 C40 1.382(5) . ?
N11 H46 0.8827 . ?
N12 C39 1.314(5) . ?
N12 C45 1.411(5) . ?
N13 C46 1.315(5) . ?
N13 C47 1.398(5) . ?
N14 C46 1.374(5) . ?
N14 C52 1.382(5) . ?
N14 H47 0.7950 . ?
N15 C54 1.333(5) . ?
N15 C55 1.404(5) . ?
N16 C54 1.339(5) . ?
N16 C60 1.377(5) . ?
N16 H48 0.9320 . ?
C1 C8 1.497(5) . ?
C2 C7 1.359(6) . ?
C2 C3 1.427(5) . ?
C3 C4 1.369(6) . ?
C3 H3 0.9300 . ?
C4 C5 1.408(6) . ?
C4 H4 0.9300 . ?
C5 C6 1.393(6) . ?
C5 H5 0.9300 . ?
C6 C7 1.416(5) . ?
C6 H6 0.9300 . ?
C8 C9 1.474(6) . ?
C8 H8A 0.9700 . ?
C8 H8B 0.9700 . ?
C10 C11 1.417(5) . ?
C10 C15 1.420(5) . ?
C11 C12 1.377(6) . ?
C11 H11 0.9300 . ?
C12 C13 1.391(6) . ?
C12 H12 0.9300 . ?
C13 C14 1.374(6) . ?
C13 H13 0.9300 . ?
C14 C15 1.380(6) . ?
C14 H14 0.9300 . ?
C16 C23 1.497(6) . ?
C17 C18 1.365(6) . ?
C17 C22 1.386(5) . ?
C18 C19 1.382(7) . ?
C18 H18 0.9300 . ?
C19 C20 1.390(6) . ?
C19 H19 0.9300 . ?
C20 C21 1.387(6) . ?
C20 H20 0.9300 . ?
C21 C22 1.423(6) . ?
C21 H21 0.9300 . ?
C23 C24 1.503(5) . ?
C23 H23A 0.9700 . ?
C23 H23B 0.9700 . ?
C25 C26 1.364(5) . ?
C25 C30 1.427(5) . ?
C26 C27 1.409(6) . ?
C26 H26 0.9300 . ?
C27 C28 1.375(7) . ?
C27 H27 0.9300 . ?
C28 C29 1.369(7) . ?
C28 H28 0.9300 . ?
C29 C30 1.375(6) . ?
C29 H29 0.9300 . ?
C31 C38 1.498(6) . ?
C32 C37 1.394(5) . ?
C32 C33 1.420(6) . ?
C33 C34 1.392(6) . ?
C33 H33 0.9300 . ?
C34 C35 1.412(7) . ?
C34 H34 0.9300 . ?
C35 C36 1.380(6) . ?
C35 H35 0.9300 . ?
C36 C37 1.387(6) . ?
C36 H36 0.9300 . ?
C38 C39 1.507(5) . ?
C38 H38A 0.9700 . ?
C38 H38B 0.9700 . ?
C40 C45 1.352(6) . ?
C40 C41 1.430(5) . ?
C41 C42 1.341(6) . ?
C41 H41A 0.9300 . ?
C42 C43 1.414(6) . ?
C42 H42A 0.9300 . ?
C43 C44 1.371(6) . ?
C43 H43A 0.9300 . ?
C44 C45 1.435(6) . ?
C44 H44A 0.9300 . ?
C46 C53 1.527(6) . ?
C47 C48 1.364(6) . ?
C47 C52 1.389(5) . ?
C48 C49 1.375(7) . ?
C48 H48A 0.9300 . ?
C49 C50 1.395(7) . ?
C49 H49 0.9300 . ?
C50 C51 1.407(6) . ?
C50 H50 0.9300 . ?
C51 C52 1.401(6) . ?
C51 H51 0.9300 . ?
C53 C54 1.478(5) . ?
C53 H53A 0.9700 . ?
C53 H53B 0.9700 . ?
C55 C56 1.362(5) . ?
C55 C60 1.414(5) . ?
C56 C57 1.417(6) . ?
C56 H56 0.9300 . ?
C57 C58 1.374(7) . ?
C57 H57 0.9300 . ?
C58 C59 1.390(7) . ?
C58 H58 0.9300 . ?
C59 C60 1.335(7) . ?
C59 H59 0.9300 . ?

loop_
_geom_torsion_atom_site_label_1
_geom_torsion_atom_site_label_2
_geom_torsion_atom_site_label_3
_geom_torsion_atom_site_label_4
_geom_torsion
_geom_torsion_site_symmetry_1
_geom_torsion_site_symmetry_2
_geom_torsion_site_symmetry_3
_geom_torsion_site_symmetry_4
_geom_torsion_publ_flag
C2 N1 C1 N2 -1.7(5) . . . . ?
C2 N1 C1 C8 -178.8(4) . . . . ?
C7 N2 C1 N1 0.3(5) . . . . ?
C7 N2 C1 C8 177.5(4) . . . . ?
C1 N1 C2 C7 2.5(5) . . . . ?
C1 N1 C2 C3 179.9(4) . . . . ?
C7 C2 C3 C4 -3.1(7) . . . . ?
N1 C2 C3 C4 179.8(4) . . . . ?
C2 C3 C4 C5 3.8(8) . . . . ?
C3 C4 C5 C6 -2.5(9) . . . . ?
C4 C5 C6 C7 0.2(9) . . . . ?
N1 C2 C7 N2 -2.4(5) . . . . ?
C3 C2 C7 N2 -180.0(4) . . . . ?
N1 C2 C7 C6 178.6(4) . . . . ?
C3 C2 C7 C6 0.9(8) . . . . ?
C1 N2 C7 C2 1.3(5) . . . . ?
C1 N2 C7 C6 -179.8(5) . . . . ?
C5 C6 C7 C2 0.5(8) . . . . ?
C5 C6 C7 N2 -178.3(5) . . . . ?
N1 C1 C8 C9 91.9(5) . . . . ?
N2 C1 C8 C9 -84.9(5) . . . . ?
C15 N4 C9 N3 -0.5(4) . . . . ?
C15 N4 C9 C8 175.5(3) . . . . ?
C10 N3 C9 N4 -0.6(4) . . . . ?
C10 N3 C9 C8 -176.5(3) . . . . ?
C1 C8 C9 N4 57.2(5) . . . . ?
C1 C8 C9 N3 -127.2(4) . . . . ?
C9 N3 C10 C11 177.4(4) . . . . ?
C9 N3 C10 C15 1.4(4) . . . . ?
N3 C10 C11 C12 -176.0(4) . . . . ?
C15 C10 C11 C12 -0.3(6) . . . . ?
C10 C11 C12 C13 -0.2(6) . . . . ?
C11 C12 C13 C14 -0.2(7) . . . . ?
C12 C13 C14 C15 1.1(6) . . . . ?
C13 C14 C15 N4 177.6(4) . . . . ?
C13 C14 C15 C10 -1.6(6) . . . . ?
C9 N4 C15 C14 -178.0(4) . . . . ?
C9 N4 C15 C10 1.3(4) . . . . ?
N3 C10 C15 C14 177.7(3) . . . . ?
C11 C10 C15 C14 1.2(6) . . . . ?
N3 C10 C15 N4 -1.7(4) . . . . ?
C11 C10 C15 N4 -178.2(3) . . . . ?
C17 N5 C16 N6 0.0(4) . . . . ?
C17 N5 C16 C23 176.4(3) . . . . ?
C22 N6 C16 N5 -0.3(4) . . . . ?
C22 N6 C16 C23 -176.7(3) . . . . ?
C16 N5 C17 C18 -178.4(4) . . . . ?
C16 N5 C17 C22 0.4(4) . . . . ?
C22 C17 C18 C19 0.3(6) . . . . ?
N5 C17 C18 C19 178.9(4) . . . . ?
C17 C18 C19 C20 -0.8(7) . . . . ?
C18 C19 C20 C21 1.2(7) . . . . ?
C19 C20 C21 C22 -0.9(6) . . . . ?
C18 C17 C22 N6 178.4(4) . . . . ?
N5 C17 C22 N6 -0.5(4) . . . . ?
C18 C17 C22 C21 -0.1(6) . . . . ?
N5 C17 C22 C21 -179.0(3) . . . . ?
C16 N6 C22 C17 0.5(4) . . . . ?
C16 N6 C22 C21 178.8(4) . . . . ?
C20 C21 C22 C17 0.3(6) . . . . ?
C20 C21 C22 N6 -177.8(4) . . . . ?
N5 C16 C23 C24 130.7(4) . . . . ?
N6 C16 C23 C24 -53.2(5) . . . . ?
C25 N7 C24 N8 -0.5(5) . . . . ?
C25 N7 C24 C23 178.9(4) . . . . ?
C30 N8 C24 N7 -0.1(5) . . . . ?
C30 N8 C24 C23 -179.5(4) . . . . ?
C16 C23 C24 N7 -100.2(4) . . . . ?
C16 C23 C24 N8 79.1(5) . . . . ?
C24 N7 C25 C26 177.7(5) . . . . ?
C24 N7 C25 C30 0.9(5) . . . . ?
N7 C25 C26 C27 178.7(4) . . . . ?
C30 C25 C26 C27 -4.9(7) . . . . ?
C25 C26 C27 C28 4.3(8) . . . . ?
C26 C27 C28 C29 -0.8(9) . . . . ?
C27 C28 C29 C30 -2.0(9) . . . . ?
C28 C29 C30 N8 -178.1(5) . . . . ?
C28 C29 C30 C25 1.4(8) . . . . ?
C24 N8 C30 C29 -179.8(6) . . . . ?
C24 N8 C30 C25 0.7(5) . . . . ?
C26 C25 C30 C29 2.2(7) . . . . ?
N7 C25 C30 C29 179.4(5) . . . . ?
C26 C25 C30 N8 -178.2(4) . . . . ?
N7 C25 C30 N8 -1.0(5) . . . . ?
C37 N10 C31 N9 -0.3(4) . . . . ?
C37 N10 C31 C38 177.7(4) . . . . ?
C32 N9 C31 N10 0.3(4) . . . . ?
C32 N9 C31 C38 -177.9(3) . . . . ?
C31 N9 C32 C37 0.0(4) . . . . ?
C31 N9 C32 C33 177.9(4) . . . . ?
N9 C32 C33 C34 -176.6(4) . . . . ?
C37 C32 C33 C34 1.2(6) . . . . ?
C32 C33 C34 C35 0.1(6) . . . . ?
C33 C34 C35 C36 0.2(6) . . . . ?
C34 C35 C36 C37 -1.7(6) . . . . ?
C31 N10 C37 C36 -174.6(4) . . . . ?
C31 N10 C37 C32 0.3(4) . . . . ?
C35 C36 C37 N10 177.4(4) . . . . ?
C35 C36 C37 C32 3.0(6) . . . . ?
N9 C32 C37 N10 -0.2(4) . . . . ?
C33 C32 C37 N10 -178.4(3) . . . . ?
N9 C32 C37 C36 175.5(4) . . . . ?
C33 C32 C37 C36 -2.8(6) . . . . ?
N10 C31 C38 C39 51.6(6) . . . . ?
N9 C31 C38 C39 -130.5(4) . . . . ?
C45 N12 C39 N11 -0.5(5) . . . . ?
C45 N12 C39 C38 179.1(4) . . . . ?
C40 N11 C39 N12 -0.3(5) . . . . ?
C40 N11 C39 C38 -179.9(4) . . . . ?
C31 C38 C39 N12 -78.3(5) . . . . ?
C31 C38 C39 N11 101.2(5) . . . . ?
C39 N11 C40 C45 1.0(5) . . . . ?
C39 N11 C40 C41 178.1(4) . . . . ?
C45 C40 C41 C42 -3.9(7) . . . . ?
N11 C40 C41 C42 179.3(4) . . . . ?
C40 C41 C42 C43 5.2(8) . . . . ?
C41 C42 C43 C44 -3.6(10) . . . . ?
C42 C43 C44 C45 0.3(9) . . . . ?
N11 C40 C45 N12 -1.3(5) . . . . ?
C41 C40 C45 N12 -178.7(4) . . . . ?
N11 C40 C45 C44 178.4(4) . . . . ?
C41 C40 C45 C44 1.0(7) . . . . ?
C39 N12 C45 C40 1.1(5) . . . . ?
C39 N12 C45 C44 -178.6(5) . . . . ?
C43 C44 C45 C40 0.9(8) . . . . ?
C43 C44 C45 N12 -179.5(5) . . . . ?
C47 N13 C46 N14 1.0(4) . . . . ?
C47 N13 C46 C53 177.0(3) . . . . ?
C52 N14 C46 N13 -1.2(4) . . . . ?
C52 N14 C46 C53 -177.2(3) . . . . ?
C46 N13 C47 C48 -178.0(4) . . . . ?
C46 N13 C47 C52 -0.4(4) . . . . ?
C52 C47 C48 C49 0.1(6) . . . . ?
N13 C47 C48 C49 177.4(4) . . . . ?
C47 C48 C49 C50 0.0(7) . . . . ?
C48 C49 C50 C51 0.3(7) . . . . ?
C49 C50 C51 C52 -0.6(6) . . . . ?
C46 N14 C52 C47 0.8(4) . . . . ?
C46 N14 C52 C51 178.6(4) . . . . ?
C48 C47 C52 N14 177.5(4) . . . . ?
N13 C47 C52 N14 -0.3(4) . . . . ?
C48 C47 C52 C51 -0.4(6) . . . . ?
N13 C47 C52 C51 -178.2(4) . . . . ?
C50 C51 C52 N14 -176.8(4) . . . . ?
C50 C51 C52 C47 0.7(6) . . . . ?
N13 C46 C53 C54 129.4(4) . . . . ?
N14 C46 C53 C54 -55.1(5) . . . . ?
C55 N15 C54 N16 -1.4(5) . . . . ?
C55 N15 C54 C53 -179.0(4) . . . . ?
C60 N16 C54 N15 1.6(5) . . . . ?
C60 N16 C54 C53 179.1(4) . . . . ?
C46 C53 C54 N15 -98.7(5) . . . . ?
C46 C53 C54 N16 84.1(5) . . . . ?
C54 N15 C55 C56 179.0(5) . . . . ?
C54 N15 C55 C60 0.7(5) . . . . ?
N15 C55 C56 C57 179.4(4) . . . . ?
C60 C55 C56 C57 -2.5(7) . . . . ?
C55 C56 C57 C58 2.5(8) . . . . ?
C56 C57 C58 C59 -1.0(9) . . . . ?
C57 C58 C59 C60 -0.6(10) . . . . ?
C58 C59 C60 N16 179.6(5) . . . . ?
C58 C59 C60 C55 0.6(9) . . . . ?
C54 N16 C60 C59 179.8(6) . . . . ?
C54 N16 C60 C55 -1.0(5) . . . . ?
C56 C55 C60 C59 1.0(8) . . . . ?
N15 C55 C60 C59 179.5(5) . . . . ?
C56 C55 C60 N16 -178.3(4) . . . . ?
N15 C55 C60 N16 0.2(5) . . . . ?
